data_7027350
loop_
_publ_author_name
'Reglinski, John'
'Garner, Mark'
'Cassidy, Iain D.'
'Slavin, Paul A.'
'Spicer, Mark D.'
'Armstrong, David R.'

_publ_contact_author
;
    ENTER NAME
 ENTER ADDRESS
;
_publ_section_title
;
 Sodium hydrotris(methimazolyl)borate, a novel soft, tridentate ligand:
 preparation, structure and comparisons with sodium
 hydrotris(pyrazolyl)borate&#x200A;&#x2020;
;
_journal_issue 13
_journal_name_full 'Journal of the Chemical Society, Dalton Transactions'
_journal_page_first 2119
_journal_paper_doi 10.1039/a901703h
_journal_year 1999
_chemical_formula_sum 'C12 H16 B N6 Na O3 S3'
_chemical_formula_weight 422.28
_space_group_IT_number 2
_symmetry_cell_setting triclinic
_symmetry_Int_Tables_number 2
_symmetry_space_group_name_Hall '-P 1'
_symmetry_space_group_name_H-M 'P -1'
_audit_creation_date 'Fri Sep 18 11:32:23 1998'
_audit_creation_method 'from TEXRAY.INF file'
_cell_angle_alpha 83.55(1)
_cell_angle_beta 78.08(2)
_cell_angle_gamma 72.65(1)
_cell_formula_units_Z 2
_cell_length_a 9.962(2)
_cell_length_b 14.790(2)
_cell_length_c 8.217(2)
_cell_measurement_reflns_used 25
_cell_measurement_temperature 296.2
_cell_measurement_theta_max 31.9
_cell_measurement_theta_min 26.3
_cell_volume 1129.0(4)
_computing_cell_refinement 'MSC/AFC Diffractometer Control'
_computing_data_collection 'MSC/AFC Diffractometer Control'
_computing_data_reduction teXsan
_computing_publication_material teXsan
_computing_structure_refinement teXsan
_diffrn_ambient_temperature 296.2
_diffrn_measurement_device AFC7S
_diffrn_measurement_method 'omega/2-theta scans'
_diffrn_orient_matrix_UB_11 -0.09389
_diffrn_orient_matrix_UB_12 0.01241
_diffrn_orient_matrix_UB_13 0.07856
_diffrn_orient_matrix_UB_21 0.00367
_diffrn_orient_matrix_UB_22 0.06562
_diffrn_orient_matrix_UB_23 0.01279
_diffrn_orient_matrix_UB_31 -0.05110
_diffrn_orient_matrix_UB_32 0.02393
_diffrn_orient_matrix_UB_33 -0.09582
_diffrn_radiation_monochromator graphite
_diffrn_radiation_source 'X-ray tube'
_diffrn_radiation_type MoKalpha
_diffrn_radiation_wavelength 0.7107
_diffrn_reflns_av_R_equivalents 4.37
_diffrn_reflns_limit_h_max 12
_diffrn_reflns_limit_h_min 0
_diffrn_reflns_limit_k_max 18
_diffrn_reflns_limit_k_min -17
_diffrn_reflns_limit_l_max 10
_diffrn_reflns_limit_l_min -10
_diffrn_reflns_number 5227
_diffrn_reflns_theta_max 26.99
_diffrn_standards_decay_% -2.34
_diffrn_standards_interval_count 150
_diffrn_standards_number 3
_exptl_absorpt_coefficient_mu 0.369
_exptl_absorpt_correction_type none
_exptl_crystal_colour colourlesstabular
_exptl_crystal_density_diffrn 1.242
_exptl_crystal_density_meas 0.000
_exptl_crystal_description tabular
_exptl_crystal_F_000 436.00
_exptl_crystal_size_max 0.400
_exptl_crystal_size_mid 0.250
_exptl_crystal_size_min 0.100
_refine_diff_density_max 0.54
_refine_diff_density_min -0.49
_refine_ls_extinction_coef 0.00000
_refine_ls_extinction_method none
_refine_ls_goodness_of_fit_obs 1.449
_refine_ls_matrix_type full
_refine_ls_number_parameters 249
_refine_ls_number_reflns 2299
_refine_ls_number_restraints 0
_refine_ls_R_factor_obs 0.0712
_refine_ls_shift/esd_max 1.3850
_refine_ls_structure_factor_coef F
_refine_ls_weighting_scheme unit
_refine_ls_wR_factor_obs 0.0914
_reflns_number_observed 2299
_reflns_number_total 4935
_reflns_observed_criterion 3.00
_cod_data_source_file 901703hsup1.cif
_cod_data_source_block NaTm
_cod_original_sg_symbol_H-M 'P -1       '
_cod_original_formula_sum 'C12 H16 B N6 Na O3 S3 '
_cod_database_code 7027350

loop_
_symmetry_equiv_pos_as_xyz
'   +x,   +y,   +z'
'   -x,   -y,   -z'

loop_
_atom_site_aniso_label
_atom_site_aniso_U_11
_atom_site_aniso_U_22
_atom_site_aniso_U_33
_atom_site_aniso_U_12
_atom_site_aniso_U_13
_atom_site_aniso_U_23
S(1) 0.046(1) 0.058(2) 0.055(2) -0.015(1) 0.011(1) -0.003(1)
S(2) 0.072(2) 0.055(2) 0.075(2) -0.005(1) -0.038(2) -0.012(1)
S(3) 0.078(2) 0.042(1) 0.050(2) -0.017(1) 0.009(1) -0.014(1)
Na(2) 0.063(6) 0.125(9) 0.108(8) -0.014(6) -0.001(6) -0.028(7)
O(1) 0.064(5) 0.079(5) 0.068(5) -0.009(4) -0.011(4) -0.002(4)
O(2) 0.138(8) 0.081(6) 0.066(5) -0.027(5) -0.006(5) -0.003(4)
O(3) 0.122(7) 0.080(6) 0.089(6) -0.030(5) 0.000(5) -0.031(5)
N(1) 0.039(4) 0.036(4) 0.038(4) -0.014(3) -0.002(3) -0.005(3)
N(2) 0.048(5) 0.059(5) 0.074(6) -0.022(4) -0.014(4) -0.010(4)
N(3) 0.037(4) 0.035(4) 0.037(4) -0.012(3) 0.000(3) -0.004(3)
N(4) 0.054(5) 0.036(4) 0.043(4) -0.015(3) -0.005(4) -0.008(3)
N(5) 0.041(4) 0.032(3) 0.041(4) -0.016(3) 0.002(3) -0.008(3)
N(6) 0.039(4) 0.064(5) 0.034(4) -0.019(4) 0.003(3) -0.007(4)
C(1) 0.062(7) 0.070(7) 0.043(6) -0.027(5) -0.011(5) 0.001(5)
C(2) 0.073(8) 0.095(9) 0.057(7) -0.034(7) -0.029(6) 0.000(6)
C(3) 0.051(7) 0.100(9) 0.13(1) -0.037(7) -0.011(7) -0.036(8)
C(4) 0.040(5) 0.034(4) 0.051(6) -0.010(4) -0.001(4) -0.007(4)
C(5) 0.045(5) 0.036(5) 0.046(5) -0.006(4) -0.006(4) -0.004(4)
C(6) 0.050(5) 0.034(4) 0.052(6) -0.009(4) 0.000(5) -0.004(4)
C(7) 0.086(8) 0.054(6) 0.061(7) -0.016(6) -0.015(6) -0.023(5)
C(8) 0.045(5) 0.026(4) 0.047(5) -0.008(4) -0.004(4) -0.007(4)
C(9) 0.056(6) 0.041(5) 0.053(6) -0.023(4) 0.004(5) -0.013(4)
C(10) 0.065(7) 0.063(6) 0.052(6) -0.039(5) 0.005(5) -0.005(5)
C(11) 0.042(6) 0.096(8) 0.049(6) -0.012(6) 0.010(5) -0.009(6)
C(12) 0.041(5) 0.053(5) 0.034(5) -0.017(4) -0.004(4) -0.006(4)

loop_
_atom_site_label
_atom_site_fract_x
_atom_site_fract_y
_atom_site_fract_z
_atom_site_U_iso_or_equiv
_atom_site_thermal_displace_type
S(1) 0.0362(3) 0.2344(2) 0.9195(3) 0.0560 Uij
S(2) 0.4429(3) 0.3213(2) 1.0114(4) 0.0660 Uij
S(3) 0.5111(3) 0.1172(2) 0.4766(3) 0.0586 Uij
Na(2) 0.194(1) 0.0246(8) 1.103(1) 0.1018 Uij
Na(3) 0.5000 0.0000 1.0000 0.14(2) Uij
Na(4) 0.455(1) 0.0015(7) 1.004(1) 0.032(3) Uij
O(1) 0.3907(7) -0.1134(5) 1.1615(9) 0.0729 Uij
O(2) 0.316(1) 0.0281(6) 0.8299(10) 0.0978 Uij
O(3) 0.3276(10) 0.1234(6) 1.161(1) 0.0972 Uij
O(8) 1.0000 0.0000 1.0000 0.180(7) Uij
O(9) 0.061(3) 0.043(2) 1.337(3) 0.137(8) Uij
O(10) 0.146(4) 0.036(2) 1.440(4) 0.22(1) Uij
N(1) 0.1763(7) 0.2899(4) 0.6195(8) 0.0374 Uij
N(2) -0.0248(8) 0.2637(6) 0.606(1) 0.0579 Uij
N(3) 0.2580(7) 0.3862(4) 0.7906(8) 0.0368 Uij
N(4) 0.2376(8) 0.4857(5) 0.9779(9) 0.0440 Uij
N(5) 0.4272(7) 0.3046(4) 0.5450(8) 0.0373 Uij
N(6) 0.6103(7) 0.2683(5) 0.3435(8) 0.0459 Uij
C(1) 0.156(1) 0.3071(7) 0.457(1) 0.0565 Uij
C(2) 0.034(1) 0.2885(9) 0.448(1) 0.0709 Uij
C(3) -0.160(1) 0.2353(9) 0.657(2) 0.0888 Uij
C(4) 0.0638(9) 0.2630(6) 0.711(1) 0.0425 Uij
C(5) 0.1505(9) 0.4693(6) 0.765(1) 0.0438 Uij
C(6) 0.1374(10) 0.5296(6) 0.880(1) 0.0475 Uij
C(7) 0.261(1) 0.5275(7) 1.118(1) 0.0662 Uij
C(8) 0.3101(9) 0.3993(5) 0.925(1) 0.0400 Uij
C(9) 0.4659(10) 0.3858(6) 0.487(1) 0.0495 Uij
C(10) 0.579(1) 0.3622(7) 0.362(1) 0.0573 Uij
C(11) 0.7239(10) 0.2125(8) 0.221(1) 0.0664 Uij
C(12) 0.5161(9) 0.2316(6) 0.4559(10) 0.0416 Uij
B(1) 0.305(1) 0.2963(7) 0.692(1) 0.036(2) Uij
H(1) 0.338(7) 0.248(5) 0.774(8) 0.02(1) Uij
H(2) 0.2198 0.3270 0.3660 0.0679 Uij
H(3) -0.0049 0.2926 0.3505 0.0840 Uij
H(4) -0.2039 0.2409 0.5616 0.1069 Uij
H(5) -0.2231 0.2754 0.7387 0.1069 Uij
H(6) -0.1392 0.1712 0.6995 0.1069 Uij
H(7) 0.0943 0.4814 0.6801 0.0509 Uij
H(8) 0.0727 0.5913 0.8914 0.0552 Uij
H(9) 0.2867 0.5840 1.0806 0.0770 Uij
H(10) 0.3327 0.4840 1.1681 0.0770 Uij
H(11) 0.1731 0.5428 1.1978 0.0770 Uij
H(12) 0.4213 0.4468 0.5275 0.0578 Uij
H(13) 0.6273 0.4051 0.2985 0.0661 Uij
H(14) 0.7841 0.1619 0.2781 0.0779 Uij
H(15) 0.7778 0.2510 0.1576 0.0779 Uij
H(16) 0.6821 0.1864 0.1500 0.0779 Uij

loop_
_atom_type_symbol
_atom_type_oxidation_number
_atom_type_number_in_cell
_atom_type_scat_dispersion_real
_atom_type_scat_dispersion_imag
_atom_type_scat_source
C 0 24 0.003 0.002 'International Tables'
H 0 32 0.000 0.000 'International Tables'
B 0 2 0.001 0.001 'International Tables'
N 0 12 0.006 0.003 'International Tables'
Na 0 2 0.036 0.025 'International Tables'
S 0 6 0.125 0.123 'International Tables'
O 0 6 0.011 0.006 'International Tables'

loop_
_geom_angle_atom_site_label_1
_geom_angle_atom_site_label_2
_geom_angle_atom_site_label_3
_geom_angle
_geom_angle_publ_flag
Na(3) Na(2) Na(4) 2.3(2) yes
Na(3) Na(2) Na(4) 1.7(2) yes
Na(3) Na(2) O(1) 52.2(2) yes
Na(3) Na(2) O(2) 54.2(3) yes
Na(3) Na(2) O(3) 52.7(3) yes
Na(3) Na(2) O(8) 139.3(4) yes
Na(3) Na(2) O(9) 131.3(8) yes
Na(4) Na(2) Na(4) 4.0(4) yes
Na(4) Na(2) O(1) 52.5(4) yes
Na(4) Na(2) O(2) 52.1(4) yes
Na(4) Na(2) O(3) 54.5(4) yes
Na(4) Na(2) O(8) 137.0(5) yes
Na(4) Na(2) O(9) 133.5(9) yes
Na(4) Na(2) O(1) 52.1(3) yes
Na(4) Na(2) O(2) 55.7(4) yes
Na(4) Na(2) O(3) 51.4(3) yes
Na(4) Na(2) O(8) 141.0(4) yes
Na(4) Na(2) O(9) 129.7(8) yes
O(1) Na(2) O(2) 87.8(4) yes
O(1) Na(2) O(3) 88.0(4) yes
O(1) Na(2) O(8) 119.0(5) yes
O(1) Na(2) O(9) 101.6(8) yes
O(2) Na(2) O(3) 86.8(5) yes
O(2) Na(2) O(8) 88.6(4) yes
O(2) Na(2) O(9) 170.5(9) yes
O(3) Na(2) O(8) 152.4(6) yes
O(3) Na(2) O(9) 92.1(8) yes
O(8) Na(2) O(9) 88.0(8) yes
Na(2) Na(3) Na(2) 180.0 yes
Na(2) Na(3) Na(4) 13(1) yes
Na(2) Na(3) Na(4) 166(1) yes
Na(2) Na(3) O(1) 54.0(3) yes
Na(2) Na(3) O(1) 126.0(3) yes
Na(2) Na(3) O(2) 50.4(3) yes
Na(2) Na(3) O(2) 129.6(3) yes
Na(2) Na(3) O(3) 52.4(3) yes
Na(2) Na(3) O(3) 127.6(3) yes
Na(2) Na(3) Na(4) 166(1) yes
Na(2) Na(3) Na(4) 13(1) yes
Na(2) Na(3) O(1) 126.0(3) yes
Na(2) Na(3) O(1) 54.0(3) yes
Na(2) Na(3) O(2) 129.6(3) yes
Na(2) Na(3) O(2) 50.4(3) yes
Na(2) Na(3) O(3) 127.6(3) yes
Na(2) Na(3) O(3) 52.4(3) yes
Na(4) Na(3) Na(4) 180.0 yes
Na(4) Na(3) O(1) 56(1) yes
Na(4) Na(3) O(1) 123(1) yes
Na(4) Na(3) O(2) 38(1) yes
Na(4) Na(3) O(2) 141(1) yes
Na(4) Na(3) O(3) 63(1) yes
Na(4) Na(3) O(3) 116(1) yes
Na(4) Na(3) O(1) 123(1) yes
Na(4) Na(3) O(1) 56(1) yes
Na(4) Na(3) O(2) 141(1) yes
Na(4) Na(3) O(2) 38(1) yes
Na(4) Na(3) O(3) 116(1) yes
Na(4) Na(3) O(3) 63(1) yes
O(1) Na(3) O(1) 180.0 yes
O(1) Na(3) O(2) 86.4(3) yes
O(1) Na(3) O(2) 93.6(3) yes
O(1) Na(3) O(3) 89.2(3) yes
O(1) Na(3) O(3) 90.8(3) yes
O(1) Na(3) O(2) 93.6(3) yes
O(1) Na(3) O(2) 86.4(3) yes
O(1) Na(3) O(3) 90.8(3) yes
O(1) Na(3) O(3) 89.2(3) yes
O(2) Na(3) O(2) 180.0 yes
O(2) Na(3) O(3) 84.0(3) yes
O(2) Na(3) O(3) 96.0(3) yes
O(2) Na(3) O(3) 96.0(3) yes
O(2) Na(3) O(3) 84.0(3) yes
O(3) Na(3) O(3) 180.0 yes
Na(2) Na(4) Na(2) 176.0(4) yes
Na(2) Na(4) Na(3) 164(1) yes
Na(2) Na(4) Na(4) 164(1) yes
Na(2) Na(4) O(1) 62.9(5) yes
Na(2) Na(4) O(1) 133.5(5) yes
Na(2) Na(4) O(2) 59.8(5) yes
Na(2) Na(4) O(3) 60.5(5) yes
Na(2) Na(4) O(3) 137.7(6) yes
Na(2) Na(4) Na(3) 11(1) yes
Na(2) Na(4) Na(4) 11(1) yes
Na(2) Na(4) O(1) 116.5(5) yes
Na(2) Na(4) O(1) 46.6(3) yes
Na(2) Na(4) O(2) 123.8(5) yes
Na(2) Na(4) O(3) 116.3(5) yes
Na(2) Na(4) O(3) 45.3(3) yes
Na(3) Na(4) Na(4) 0.0 yes
Na(3) Na(4) O(1) 114(1) yes
Na(3) Na(4) O(1) 48(1) yes
Na(3) Na(4) O(2) 133(1) yes
Na(3) Na(4) O(3) 106(1) yes
Na(3) Na(4) O(3) 54(1) yes
Na(4) Na(4) O(1) 114(1) yes
Na(4) Na(4) O(1) 48(1) yes
Na(4) Na(4) O(2) 133(1) yes
Na(4) Na(4) O(3) 106(1) yes
Na(4) Na(4) O(3) 54(1) yes
O(1) Na(4) O(1) 162.6(6) yes
O(1) Na(4) O(2) 100.6(6) yes
O(1) Na(4) O(3) 99.1(5) yes
O(1) Na(4) O(3) 90.0(4) yes
O(1) Na(4) O(2) 94.3(5) yes
O(1) Na(4) O(3) 88.0(4) yes
O(1) Na(4) O(3) 79.1(4) yes
O(2) Na(4) O(3) 96.0(6) yes
O(2) Na(4) O(3) 98.1(5) yes
O(3) Na(4) O(3) 161.5(6) yes
Na(2) O(1) Na(3) 73.8(3) yes
Na(2) O(1) Na(4) 64.6(5) yes
Na(2) O(1) Na(4) 81.3(4) yes
Na(3) O(1) Na(4) 9.5(4) yes
Na(3) O(1) Na(4) 7.8(3) yes
Na(4) O(1) Na(4) 17.4(6) yes
Na(2) O(2) Na(3) 75.4(4) yes
Na(2) O(2) Na(4) 68.1(5) yes
Na(3) O(2) Na(4) 7.4(3) yes
Na(2) O(3) Na(3) 74.9(3) yes
Na(2) O(3) Na(4) 65.0(5) yes
Na(2) O(3) Na(4) 83.3(4) yes
Na(3) O(3) Na(4) 10.0(4) yes
Na(3) O(3) Na(4) 8.5(3) yes
Na(4) O(3) Na(4) 18.5(6) yes
Na(2) O(8) Na(2) 180.0000(1) yes
Na(2) O(9) O(10) 105(2) yes
C(1) N(1) C(4) 108.2(7) yes
C(1) N(1) B(1) 127.8(7) yes
C(4) N(1) B(1) 123.9(7) yes
C(2) N(2) C(3) 126.5(9) yes
C(2) N(2) C(4) 109.2(8) yes
C(3) N(2) C(4) 124.2(9) yes
C(5) N(3) C(8) 106.4(6) yes
C(5) N(3) B(1) 127.0(7) yes
C(8) N(3) B(1) 126.6(7) yes
C(6) N(4) C(7) 124.8(7) yes
C(6) N(4) C(8) 109.9(7) yes
C(7) N(4) C(8) 125.2(8) yes
C(9) N(5) C(12) 108.7(7) yes
C(9) N(5) B(1) 126.3(7) yes
C(12) N(5) B(1) 125.0(6) yes
C(10) N(6) C(11) 126.7(8) yes
C(10) N(6) C(12) 109.5(7) yes
C(11) N(6) C(12) 123.8(8) yes
N(1) C(1) C(2) 108.0(9) yes
N(1) C(1) H(2) 125.8 no
C(2) C(1) H(2) 126.1 no
N(2) C(2) C(1) 107.2(9) yes
N(2) C(2) H(3) 126.4 no
C(1) C(2) H(3) 126.3 no
N(2) C(3) H(4) 109.2 no
N(2) C(3) H(5) 109.7 no
N(2) C(3) H(6) 109.8 no
H(4) C(3) H(5) 109.4 no
H(4) C(3) H(6) 109.0 no
H(5) C(3) H(6) 109.8 no
S(1) C(4) N(1) 126.9(7) yes
S(1) C(4) N(2) 125.8(7) yes
N(1) C(4) N(2) 107.3(8) yes
N(3) C(5) C(6) 109.4(8) yes
N(3) C(5) H(7) 125.8 no
C(6) C(5) H(7) 124.8 no
N(4) C(6) C(5) 106.6(7) yes
N(4) C(6) H(8) 126.4 no
C(5) C(6) H(8) 127.0 no
N(4) C(7) H(9) 109.6 no
N(4) C(7) H(10) 109.9 no
N(4) C(7) H(11) 108.7 no
H(9) C(7) H(10) 110.5 no
H(9) C(7) H(11) 108.8 no
H(10) C(7) H(11) 109.3 no
S(2) C(8) N(3) 127.0(6) yes
S(2) C(8) N(4) 125.3(7) yes
N(3) C(8) N(4) 107.7(7) yes
N(5) C(9) C(10) 107.7(8) yes
N(5) C(9) H(12) 126.0 no
C(10) C(9) H(12) 126.3 no
N(6) C(10) C(9) 107.7(8) yes
N(6) C(10) H(13) 126.7 no
C(9) C(10) H(13) 125.5 no
N(6) C(11) H(14) 108.9 no
N(6) C(11) H(15) 110.1 no
N(6) C(11) H(16) 109.0 no
H(14) C(11) H(15) 110.0 no
H(14) C(11) H(16) 108.9 no
H(15) C(11) H(16) 109.9 no
S(3) C(12) N(5) 127.2(6) yes
S(3) C(12) N(6) 126.5(6) yes
N(5) C(12) N(6) 106.3(7) yes
N(1) B(1) N(3) 108.7(7) yes
N(1) B(1) N(5) 108.6(7) yes
N(1) B(1) H(1) 117(3) no
N(3) B(1) N(5) 108.7(6) yes
N(3) B(1) H(1) 101(3) no
N(5) B(1) H(1) 111(3) no

loop_
_geom_bond_atom_site_label_1
_geom_bond_atom_site_label_2
_geom_bond_distance
_geom_bond_publ_flag
S(1) C(4) 1.706(9) yes
S(2) C(8) 1.696(9) yes
S(3) C(12) 1.696(9) yes
Na(2) Na(3) 2.915(10) yes
Na(2) Na(4) 2.49(2) yes
Na(2) Na(4) 3.34(2) yes
Na(2) O(1) 2.46(1) yes
Na(2) O(2) 2.32(1) yes
Na(2) O(3) 2.39(1) yes
Na(2) O(8) 2.39(1) yes
Na(2) O(9) 2.09(2) yes
Na(3) Na(4) 0.44(1) yes
Na(3) Na(4) 0.44(1) yes
Na(3) O(1) 2.399(7) yes
Na(3) O(1) 2.399(7) yes
Na(3) O(2) 2.443(9) yes
Na(3) O(2) 2.443(9) yes
Na(3) O(3) 2.402(8) yes
Na(3) O(3) 2.402(8) yes
Na(4) Na(4) 0.87(3) yes
Na(4) O(1) 2.19(1) yes
Na(4) O(1) 2.66(1) yes
Na(4) O(2) 2.12(2) yes
Na(4) O(3) 2.24(1) yes
Na(4) O(3) 2.63(1) yes
O(9) O(10) 1.29(3) yes
N(1) C(1) 1.38(1) yes
N(1) C(4) 1.352(10) yes
N(1) B(1) 1.55(1) yes
N(2) C(2) 1.37(1) yes
N(2) C(3) 1.49(1) yes
N(2) C(4) 1.35(1) yes
N(3) C(5) 1.396(10) yes
N(3) C(8) 1.37(1) yes
N(3) B(1) 1.54(1) yes
N(4) C(6) 1.38(1) yes
N(4) C(7) 1.45(1) yes
N(4) C(8) 1.338(9) yes
N(5) C(9) 1.37(1) yes
N(5) C(12) 1.352(10) yes
N(5) B(1) 1.55(1) yes
N(6) C(10) 1.35(1) yes
N(6) C(11) 1.46(1) yes
N(6) C(12) 1.36(1) yes
C(1) C(2) 1.35(1) yes
C(1) H(2) 0.953 no
C(2) H(3) 0.947 no
C(3) H(4) 0.956 no
C(3) H(5) 0.946 no
C(3) H(6) 0.950 no
C(5) C(6) 1.33(1) yes
C(5) H(7) 0.954 no
C(6) H(8) 0.949 no
C(7) H(9) 0.947 no
C(7) H(10) 0.941 no
C(7) H(11) 0.961 no
C(9) C(10) 1.34(1) yes
C(9) H(12) 0.945 no
C(10) H(13) 0.952 no
C(11) H(14) 0.953 no
C(11) H(15) 0.941 no
C(11) H(16) 0.954 no
B(1) H(1) 0.96(6) no
